data_2008139
loop_
_publ_author_name
'Pike, Robert D.'
'Starnes, William H. Jr'
'Carpenter, Gene B.'

_publ_section_title
;
 Cubane tetrameric complexes of copper(I) chloride and bromide with
 triphenyl phosphite
;
_journal_issue 2
_journal_name_full 'Acta Crystallographica Section C'
_journal_page_first 162
_journal_page_last 165
_journal_paper_doi 10.1107/S0108270198012451
_journal_volume 55
_journal_year 1999
_chemical_formula_iupac '[Cu~4~Cl~4~(C~18~H~15~O~3~P)~4~]'
_chemical_formula_moiety 'C72 H60 Cl4 Cu4 O12 P4'
_chemical_formula_structural '[Cu Cl (P (O C6 H5)3)]4'
_chemical_formula_sum 'C72 H60 Cl4 Cu4 O12 P4'
_chemical_formula_weight 1637.15
_chemical_melting_point 558
_chemical_name_common 'cuprous chloride triphenylphosphite cubane tetramer'
_chemical_name_systematic
;
tetra-\m~3~-chloro-tetrakis[(triphenyl phosphite-P)copper(I)]
;
_space_group_IT_number 14
_symmetry_cell_setting monoclinic
_symmetry_space_group_name_Hall '-P 2yn'
_symmetry_space_group_name_H-M 'P 1 21/n 1'
_cell_angle_alpha 90.00
_cell_angle_beta 107.4340(10)
_cell_angle_gamma 90.00
_cell_formula_units_Z 4
_cell_length_a 14.6643(2)
_cell_length_b 22.6409(3)
_cell_length_c 22.66450(10)
_cell_measurement_reflns_used 8192
_cell_measurement_temperature 298(2)
_cell_measurement_theta_max 28
_cell_measurement_theta_min 1.9
_cell_volume 7179.23(15)
_computing_cell_refinement 'SAINT (Siemens, 1995)'
_computing_data_collection 'SMART (Siemens, 1995)'
_computing_data_reduction 'SAINT and SADABS (Blessing, 1995; Sheldrick, 1996)'
_computing_molecular_graphics SHELXTL/PC
_computing_publication_material SHELXL97
_computing_structure_refinement 'SHELXL97 (Sheldrick, 1997)'
_computing_structure_solution 'SHELXTL/PC (Sheldrick, 1990)'
_diffrn_ambient_temperature 298(2)
_diffrn_measured_fraction_theta_full 0.999
_diffrn_measured_fraction_theta_max 0.999
_diffrn_measurement_device_type 'Siemens P4 CCD'
_diffrn_measurement_method '\w and \f scans'
_diffrn_radiation_monochromator graphite
_diffrn_radiation_source 'fine-focus sealed tube'
_diffrn_radiation_type MoK\a
_diffrn_radiation_wavelength 0.71073
_diffrn_reflns_av_R_equivalents 0.073
_diffrn_reflns_av_sigmaI/netI 0.066
_diffrn_reflns_limit_h_max 9
_diffrn_reflns_limit_h_min -17
_diffrn_reflns_limit_k_max 24
_diffrn_reflns_limit_k_min -26
_diffrn_reflns_limit_l_max 26
_diffrn_reflns_limit_l_min -23
_diffrn_reflns_number 56312
_diffrn_reflns_theta_full 25.03
_diffrn_reflns_theta_max 25.03
_diffrn_reflns_theta_min 1.71
_diffrn_standards_decay_% -0.6
_exptl_absorpt_coefficient_mu 1.467
_exptl_absorpt_correction_T_max 0.724
_exptl_absorpt_correction_T_min 0.483
_exptl_absorpt_correction_type 'empirical (SADABS; Blessing, 1995; Sheldrick, 1996)'
_exptl_crystal_colour Colorless
_exptl_crystal_density_diffrn 1.515
_exptl_crystal_density_method 'not measured'
_exptl_crystal_description 'Irregular block'
_exptl_crystal_F_000 3328
_exptl_crystal_size_max 0.54
_exptl_crystal_size_mid 0.24
_exptl_crystal_size_min 0.22
_refine_diff_density_max 0.715
_refine_diff_density_min -0.619
_refine_ls_extinction_method none
_refine_ls_goodness_of_fit_ref 1.013
_refine_ls_hydrogen_treatment riding
_refine_ls_matrix_type full
_refine_ls_number_parameters 865
_refine_ls_number_reflns 12671
_refine_ls_number_restraints 0
_refine_ls_restrained_S_all 1.013
_refine_ls_R_factor_all 0.100
_refine_ls_R_factor_gt 0.049
_refine_ls_shift/su_max 0.043
_refine_ls_shift/su_mean 0.003
_refine_ls_structure_factor_coef Fsqd
_refine_ls_weighting_details 'w = 1/[\s^2^(Fo^2^)+(0.0214P)^2^] where P=(Fo^2^+2Fc^2^)/3'
_refine_ls_weighting_scheme calc
_refine_ls_wR_factor_ref 0.111
_reflns_number_gt 7760
_reflns_number_total 12671
_reflns_threshold_expression I>2\s(I)
_cod_data_source_file da1019.cif
_cod_data_source_block 1
_cod_depositor_comments
;
The following automatic conversions were performed:

'_refine_ls_weighting_scheme' value 'calc w =
1/[\s^2^(Fo^2^)+(0.0214P)^2^] where P=(Fo^2^+2Fc^2^)/3' was changed
to 'calc'. New tag '_refine_ls_weighting_details' was created. The
value of the new tag was set to 'w = 1/[\s^2^(Fo^2^)+(0.0214P)^2^]
where P=(Fo^2^+2Fc^2^)/3'.

Automatic conversion script
Id: cif_fix_values 3143 2015-03-26 13:38:13Z robertas 
;
_cod_original_cell_volume 7179.20(10)
_cod_original_sg_symbol_H-M 'P 21/n'
_cod_database_code 2008139

loop_
_symmetry_equiv_pos_as_xyz
'x, y, z'
'-x+1/2, y+1/2, -z+1/2'
'-x, -y, -z'
'x-1/2, -y-1/2, z-1/2'

loop_
_atom_site_label
_atom_site_fract_x
_atom_site_fract_y
_atom_site_fract_z
_atom_site_U_iso_or_equiv
_atom_site_adp_type
_atom_site_calc_flag
_atom_site_refinement_flags
_atom_site_occupancy
_atom_site_disorder_assembly
_atom_site_disorder_group
_atom_site_type_symbol
Cu1 0.42816(4) 0.88054(2) 0.18689(3) 0.05659(16) Uani d . 1 . . Cu
Cu2 0.55381(4) 0.77621(3) 0.15299(2) 0.05632(16) Uani d . 1 . . Cu
Cu3 0.61309(4) 0.83263(2) 0.29635(3) 0.05680(16) Uani d . 1 . . Cu
Cu4 0.43085(4) 0.74178(3) 0.24370(3) 0.06465(18) Uani d . 1 . . Cu
Cl1 0.59376(7) 0.87621(4) 0.19320(5) 0.0454(3) Uani d . 1 . . Cl
Cl2 0.38662(7) 0.78349(5) 0.14129(5) 0.0471(3) Uani d . 1 . . Cl
Cl3 0.59787(7) 0.73525(4) 0.25798(5) 0.0482(3) Uani d . 1 . . Cl
Cl4 0.44184(7) 0.84507(5) 0.28796(5) 0.0493(3) Uani d . 1 . . Cl
P1 0.35114(8) 0.95836(5) 0.14589(5) 0.0475(3) Uani d . 1 . . P
O1 0.3392(2) 0.95752(12) 0.07372(14) 0.0644(9) Uani d . 1 . . O
C1 0.3199(3) 1.00344(19) 0.0299(2) 0.0527(11) Uani d . 1 . . C
C2 0.3633(4) 0.9968(2) -0.0154(2) 0.0700(14) Uani d . 1 . . C
H2A 0.4027 0.9649 -0.0154 0.084 Uiso d R 1 . . H
C3 0.3467(5) 1.0384(3) -0.0612(3) 0.0939(19) Uani d . 1 . . C
H3A 0.3742 1.0345 -0.0927 0.113 Uiso d R 1 . . H
C4 0.2897(5) 1.0858(3) -0.0613(3) 0.095(2) Uani d . 1 . . C
H4A 0.2788 1.1138 -0.0923 0.114 Uiso d R 1 . . H
C5 0.2484(4) 1.0920(2) -0.0151(3) 0.0829(17) Uani d . 1 . . C
H5A 0.2103 1.1245 -0.0149 0.099 Uiso d R 1 . . H
C6 0.2629(3) 1.0501(2) 0.0317(2) 0.0675(14) Uani d . 1 . . C
H6A 0.2343 1.0537 0.0627 0.081 Uiso d R 1 . . H
O2 0.2470(2) 0.97403(13) 0.15085(15) 0.0631(9) Uani d . 1 . . O
C7 0.1720(3) 0.9334(2) 0.1425(2) 0.0535(11) Uani d . 1 . . C
C8 0.1825(3) 0.8806(2) 0.1723(3) 0.0741(15) Uani d . 1 . . C
H8A 0.2418 0.8686 0.1971 0.089 Uiso d R 1 . . H
C9 0.1036(4) 0.8448(2) 0.1646(3) 0.0807(16) Uani d . 1 . . C
H9A 0.1103 0.8085 0.1842 0.097 Uiso d R 1 . . H
C10 0.0165(4) 0.8625(3) 0.1294(3) 0.0855(18) Uani d . 1 . . C
H10A -0.0362 0.8384 0.1244 0.103 Uiso d R 1 . . H
C11 0.0072(4) 0.9159(3) 0.1012(3) 0.101(2) Uani d . 1 . . C
H11A -0.0524 0.9283 0.0771 0.121 Uiso d R 1 . . H
C12 0.0847(4) 0.9523(2) 0.1069(3) 0.0792(16) Uani d . 1 . . C
H12A 0.0778 0.9887 0.0876 0.095 Uiso d R 1 . . H
O3 0.39010(19) 1.02286(12) 0.16866(14) 0.0593(8) Uani d . 1 . . O
C13 0.4870(3) 1.03821(17) 0.1836(2) 0.0474(11) Uani d . 1 . . C
C14 0.5185(4) 1.0685(2) 0.1412(2) 0.0721(14) Uani d . 1 . . C
H14A 0.4775 1.0759 0.1021 0.087 Uiso d R 1 . . H
C15 0.6113(4) 1.0875(2) 0.1575(3) 0.0846(17) Uani d . 1 . . C
H15A 0.6329 1.1080 0.1291 0.101 Uiso d R 1 . . H
C16 0.6715(4) 1.0774(2) 0.2147(3) 0.0849(17) Uani d . 1 . . C
H16A 0.7339 1.0907 0.2251 0.102 Uiso d R 1 . . H
C17 0.6397(4) 1.0461(3) 0.2564(3) 0.0882(17) Uani d . 1 . . C
H17A 0.6809 1.0386 0.2954 0.106 Uiso d R 1 . . H
C18 0.5466(4) 1.0265(2) 0.2409(2) 0.0686(14) Uani d . 1 . . C
H18A 0.5248 1.0060 0.2693 0.082 Uiso d R 1 . . H
P2 0.60485(8) 0.75506(5) 0.07574(5) 0.0460(3) Uani d . 1 . . P
O4 0.7137(2) 0.76616(13) 0.07897(14) 0.0601(8) Uani d . 1 . . O
C19 0.7889(3) 0.7450(2) 0.1288(2) 0.0551(12) Uani d . 1 . . C
C20 0.8405(4) 0.6980(3) 0.1195(3) 0.100(2) Uani d . 1 . . C
H20A 0.8234 0.6783 0.0821 0.120 Uiso d R 1 . . H
C21 0.9190(6) 0.6805(4) 0.1679(5) 0.145(3) Uani d . 1 . . C
H21A 0.9562 0.6492 0.1625 0.175 Uiso d R 1 . . H
C22 0.9411(5) 0.7102(5) 0.2230(5) 0.143(4) Uani d . 1 . . C
H22A 0.9934 0.6980 0.2549 0.172 Uiso d R 1 . . H
C23 0.8877(5) 0.7553(4) 0.2311(3) 0.119(3) Uani d . 1 . . C
H23A 0.9035 0.7738 0.2692 0.143 Uiso d R 1 . . H
C24 0.8122(4) 0.7737(2) 0.1839(3) 0.0755(15) Uani d . 1 . . C
H24A 0.7766 0.8058 0.1894 0.091 Uiso d R 1 . . H
O5 0.5884(2) 0.68861(13) 0.05087(14) 0.0611(8) Uani d . 1 . . O
C25 0.5432(3) 0.64745(18) 0.0794(2) 0.0473(11) Uani d . 1 . . C
C26 0.4500(3) 0.6349(2) 0.0518(2) 0.0657(13) Uani d . 1 . . C
H26A 0.4164 0.6542 0.0159 0.079 Uiso d R 1 . . H
C27 0.4064(4) 0.5924(3) 0.0775(3) 0.0842(17) Uani d . 1 . . C
H27A 0.3426 0.5835 0.0593 0.101 Uiso d R 1 . . H
C28 0.4565(5) 0.5633(2) 0.1296(3) 0.0836(17) Uani d . 1 . . C
H28A 0.4276 0.5345 0.1466 0.100 Uiso d R 1 . . H
C29 0.5501(4) 0.5768(2) 0.1570(3) 0.0814(16) Uani d . 1 . . C
H29A 0.5842 0.5570 0.1923 0.098 Uiso d R 1 . . H
C30 0.5950(3) 0.6198(2) 0.1325(2) 0.0648(13) Uani d . 1 . . C
H30A 0.6583 0.6295 0.1513 0.078 Uiso d R 1 . . H
O6 0.56715(19) 0.79198(13) 0.01291(13) 0.0548(8) Uani d . 1 . . O
C31 0.4683(3) 0.79549(19) -0.0182(2) 0.0480(11) Uani d . 1 . . C
C32 0.4111(3) 0.83113(19) 0.0045(2) 0.0552(12) Uani d . 1 . . C
H32A 0.4365 0.8523 0.0407 0.066 Uiso d R 1 . . H
C33 0.3151(4) 0.8344(2) -0.0269(2) 0.0659(13) Uani d . 1 . . C
H33A 0.2755 0.8574 -0.0114 0.079 Uiso d R 1 . . H
C34 0.2780(3) 0.8042(2) -0.0811(3) 0.0689(14) Uani d . 1 . . C
H34A 0.2135 0.8067 -0.1020 0.083 Uiso d R 1 . . H
C35 0.3366(4) 0.7701(2) -0.1042(2) 0.0689(14) Uani d . 1 . . C
H35A 0.3114 0.7501 -0.1411 0.083 Uiso d R 1 . . H
C36 0.4327(3) 0.7653(2) -0.0724(2) 0.0594(12) Uani d . 1 . . C
H36A 0.4722 0.7419 -0.0877 0.071 Uiso d R 1 . . H
P3 0.70631(8) 0.87479(5) 0.37807(5) 0.0464(3) Uani d . 1 . . P
O7 0.72356(19) 0.85007(13) 0.44650(12) 0.0554(8) Uani d . 1 . . O
C37 0.6563(3) 0.82140(19) 0.4692(2) 0.0509(11) Uani d . 1 . . C
C38 0.6935(4) 0.7842(2) 0.5180(2) 0.0664(13) Uani d . 1 . . C
H38A 0.7588 0.7788 0.5336 0.080 Uiso d R 1 . . H
C39 0.6333(5) 0.7551(3) 0.5437(3) 0.0962(19) Uani d . 1 . . C
H39A 0.6579 0.7294 0.5764 0.115 Uiso d R 1 . . H
C40 0.5376(5) 0.7632(3) 0.5210(3) 0.107(2) Uani d . 1 . . C
H40A 0.4973 0.7433 0.5386 0.128 Uiso d R 1 . . H
C41 0.5000(4) 0.8009(3) 0.4726(3) 0.103(2) Uani d . 1 . . C
H41A 0.4346 0.8062 0.4573 0.123 Uiso d R 1 . . H
C42 0.5614(4) 0.8312(2) 0.4464(2) 0.0779(16) Uani d . 1 . . C
H42A 0.5373 0.8574 0.4142 0.093 Uiso d R 1 . . H
O8 0.81908(19) 0.88216(13) 0.38909(13) 0.0567(8) Uani d . 1 . . O
C43 0.8622(3) 0.89688(19) 0.3444(2) 0.0518(11) Uani d . 1 . . C
C44 0.9580(4) 0.8867(2) 0.3592(3) 0.0785(16) Uani d . 1 . . C
H44A 0.9906 0.8702 0.3970 0.094 Uiso d R 1 . . H
C45 1.0058(4) 0.9008(3) 0.3164(4) 0.101(2) Uani d . 1 . . C
H45A 1.0707 0.8938 0.3259 0.121 Uiso d R 1 . . H
C46 0.9574(5) 0.9254(3) 0.2606(3) 0.0917(19) Uani d . 1 . . C
H46A 0.9896 0.9345 0.2324 0.110 Uiso d R 1 . . H
C47 0.8618(4) 0.9355(2) 0.2466(2) 0.0823(17) Uani d . 1 . . C
H47A 0.8295 0.9522 0.2089 0.099 Uiso d R 1 . . H
C48 0.8134(3) 0.9221(2) 0.2890(2) 0.0641(13) Uani d . 1 . . C
H48A 0.7486 0.9295 0.2797 0.077 Uiso d R 1 . . H
O9 0.6692(2) 0.94093(13) 0.38165(13) 0.0604(8) Uani d . 1 . . O
C49 0.7096(4) 0.9796(2) 0.4322(2) 0.0643(13) Uani d . 1 . . C
C50 0.6629(4) 0.9870(3) 0.4754(3) 0.0871(17) Uani d . 1 . . C
H50A 0.6070 0.9668 0.4727 0.105 Uiso d R 1 . . H
C51 0.7015(6) 1.0264(3) 0.5235(3) 0.115(2) Uani d . 1 . . C
H51A 0.6712 1.0325 0.5534 0.138 Uiso d R 1 . . H
C52 0.7836(7) 1.0557(3) 0.5268(3) 0.121(3) Uani d . 1 . . C
H52A 0.8077 1.0825 0.5584 0.145 Uiso d R 1 . . H
C53 0.8295(6) 1.0470(3) 0.4848(3) 0.116(3) Uani d . 1 . . C
H53A 0.8864 1.0663 0.4880 0.140 Uiso d R 1 . . H
C54 0.7927(5) 1.0085(2) 0.4362(2) 0.0924(19) Uani d . 1 . . C
H54A 0.8236 1.0023 0.4067 0.111 Uiso d R 1 . . H
P4 0.32984(8) 0.67512(5) 0.25106(6) 0.0536(3) Uani d . 1 . . P
O10 0.22550(19) 0.69516(14) 0.25329(14) 0.0605(8) Uani d . 1 . . O
C55 0.2161(3) 0.7194(2) 0.3078(2) 0.0556(12) Uani d . 1 . . C
C56 0.1811(3) 0.6856(2) 0.3456(3) 0.0716(15) Uani d . 1 . . C
H56A 0.1652 0.6466 0.3359 0.086 Uiso d R 1 . . H
C57 0.1696(4) 0.7110(3) 0.3982(3) 0.094(2) Uani d . 1 . . C
H57A 0.1447 0.6886 0.4238 0.112 Uiso d R 1 . . H
C58 0.1942(4) 0.7680(4) 0.4130(3) 0.099(2) Uani d . 1 . . C
H58A 0.1867 0.7841 0.4487 0.118 Uiso d R 1 . . H
C59 0.2301(4) 0.8019(3) 0.3747(3) 0.0912(18) Uani d . 1 . . C
H59A 0.2472 0.8407 0.3849 0.109 Uiso d R 1 . . H
C60 0.2404(3) 0.7771(2) 0.3215(3) 0.0719(15) Uani d . 1 . . C
H60A 0.2636 0.7998 0.2952 0.086 Uiso d R 1 . . H
O11 0.2993(2) 0.63489(13) 0.19109(14) 0.0635(9) Uani d . 1 . . O
C61 0.2287(4) 0.5901(2) 0.1778(2) 0.0664(14) Uani d . 1 . . C
C62 0.2476(5) 0.5363(3) 0.2053(3) 0.0900(18) Uani d . 1 . . C
H62A 0.3060 0.5287 0.2341 0.108 Uiso d R 1 . . H
C63 0.1791(7) 0.4924(3) 0.1896(3) 0.110(2) Uani d . 1 . . C
H63A 0.1907 0.4555 0.2078 0.132 Uiso d R 1 . . H
C64 0.0934(6) 0.5041(4) 0.1470(4) 0.118(3) Uani d . 1 . . C
H64A 0.0467 0.4753 0.1369 0.141 Uiso d R 1 . . H
C65 0.0755(5) 0.5578(4) 0.1190(4) 0.119(2) Uani d . 1 . . C
H65A 0.0175 0.5649 0.0895 0.143 Uiso d R 1 . . H
C66 0.1440(4) 0.6021(3) 0.1346(3) 0.0897(17) Uani d . 1 . . C
H66A 0.1326 0.6389 0.1160 0.108 Uiso d R 1 . . H
O12 0.3524(2) 0.63009(14) 0.30831(15) 0.0692(9) Uani d . 1 . . O
C67 0.4428(3) 0.61328(19) 0.3439(2) 0.0531(11) Uani d . 1 . . C
C68 0.4656(5) 0.6227(3) 0.4050(3) 0.101(2) Uani d . 1 . . C
H68A 0.4245 0.6426 0.4220 0.121 Uiso d R 1 . . H
C69 0.5528(8) 0.6018(5) 0.4424(4) 0.158(4) Uani d . 1 . . C
H69A 0.5708 0.6066 0.4849 0.190 Uiso d R 1 . . H
C70 0.6118(7) 0.5731(4) 0.4165(6) 0.160(6) Uani d . 1 . . C
H70A 0.6698 0.5584 0.4407 0.192 Uiso d R 1 . . H
C71 0.5890(5) 0.5660(3) 0.3553(6) 0.138(3) Uani d . 1 . . C
H71A 0.6307 0.5475 0.3378 0.166 Uiso d R 1 . . H
C72 0.5036(4) 0.5862(3) 0.3193(3) 0.100(2) Uani d . 1 . . C
H72A 0.4866 0.5807 0.2770 0.120 Uiso d R 1 . . H

loop_
_atom_site_aniso_label
_atom_site_aniso_U_11
_atom_site_aniso_U_22
_atom_site_aniso_U_33
_atom_site_aniso_U_12
_atom_site_aniso_U_13
_atom_site_aniso_U_23
Cu1 0.0548(3) 0.0546(3) 0.0574(4) 0.0093(3) 0.0122(3) 0.0126(3)
Cu2 0.0596(3) 0.0667(4) 0.0452(4) 0.0013(3) 0.0196(3) -0.0063(3)
Cu3 0.0539(3) 0.0639(4) 0.0444(3) -0.0073(3) 0.0022(3) -0.0068(3)
Cu4 0.0582(4) 0.0717(4) 0.0634(4) -0.0125(3) 0.0173(3) 0.0130(3)
Cl1 0.0453(6) 0.0466(6) 0.0432(6) -0.0045(5) 0.0117(5) 0.0008(5)
Cl2 0.0447(6) 0.0533(6) 0.0387(6) -0.0052(5) 0.0056(5) -0.0010(5)
Cl3 0.0490(6) 0.0469(6) 0.0447(7) 0.0038(5) 0.0078(5) 0.0025(5)
Cl4 0.0479(6) 0.0595(7) 0.0403(6) 0.0008(5) 0.0128(5) 0.0009(5)
P1 0.0475(7) 0.0435(7) 0.0486(8) 0.0021(5) 0.0101(6) 0.0040(6)
O1 0.097(2) 0.0436(18) 0.050(2) 0.0112(16) 0.0188(18) 0.0083(16)
C1 0.062(3) 0.041(3) 0.045(3) -0.007(2) 0.002(2) 0.005(2)
C2 0.082(4) 0.059(3) 0.066(4) -0.005(3) 0.018(3) 0.017(3)
C3 0.118(5) 0.081(4) 0.082(5) -0.023(4) 0.029(4) 0.014(4)
C4 0.119(5) 0.072(5) 0.070(5) -0.027(4) -0.006(4) 0.025(4)
C5 0.078(4) 0.050(3) 0.092(5) -0.003(3) -0.019(3) 0.006(3)
C6 0.068(3) 0.059(3) 0.064(4) 0.005(3) 0.002(3) 0.009(3)
O2 0.0477(18) 0.0540(19) 0.085(2) 0.0027(15) 0.0159(17) -0.0011(17)
C7 0.046(3) 0.060(3) 0.054(3) 0.000(2) 0.014(2) -0.009(3)
C8 0.055(3) 0.078(4) 0.085(4) 0.001(3) 0.015(3) 0.009(3)
C9 0.079(4) 0.074(4) 0.100(5) -0.013(3) 0.044(4) -0.006(3)
C10 0.065(4) 0.100(5) 0.099(5) -0.022(3) 0.035(4) -0.029(4)
C11 0.046(3) 0.119(6) 0.121(6) -0.006(4) 0.000(3) -0.010(5)
C12 0.059(3) 0.081(4) 0.089(4) 0.002(3) 0.008(3) 0.005(3)
O3 0.0501(18) 0.0496(18) 0.075(2) -0.0003(14) 0.0149(16) -0.0041(16)
C13 0.052(3) 0.040(2) 0.048(3) 0.000(2) 0.012(2) 0.000(2)
C14 0.086(4) 0.071(3) 0.052(3) -0.017(3) 0.010(3) 0.012(3)
C15 0.085(4) 0.088(4) 0.084(5) -0.035(3) 0.030(4) 0.003(3)
C16 0.065(4) 0.083(4) 0.105(5) -0.020(3) 0.023(4) -0.003(4)
C17 0.071(4) 0.098(4) 0.074(4) -0.007(3) -0.011(3) 0.008(3)
C18 0.072(3) 0.076(4) 0.057(4) -0.013(3) 0.018(3) 0.009(3)
P2 0.0451(6) 0.0527(7) 0.0400(7) 0.0014(5) 0.0125(5) -0.0001(6)
O4 0.0488(18) 0.078(2) 0.055(2) 0.0005(15) 0.0172(16) 0.0115(17)
C19 0.041(3) 0.063(3) 0.062(3) 0.000(2) 0.017(2) 0.007(3)
C20 0.077(4) 0.099(5) 0.123(6) 0.028(4) 0.026(4) -0.009(4)
C21 0.092(6) 0.139(7) 0.201(10) 0.063(5) 0.037(7) 0.027(7)
C22 0.058(5) 0.199(11) 0.149(9) 0.007(5) -0.004(5) 0.071(8)
C23 0.077(5) 0.174(8) 0.086(5) -0.024(5) -0.008(4) 0.018(5)
C24 0.067(4) 0.087(4) 0.066(4) -0.006(3) 0.010(3) 0.004(3)
O5 0.083(2) 0.0523(19) 0.058(2) -0.0003(16) 0.0354(18) -0.0039(16)
C25 0.058(3) 0.042(3) 0.045(3) 0.004(2) 0.019(2) -0.005(2)
C26 0.066(3) 0.066(3) 0.061(3) 0.006(3) 0.011(3) 0.008(3)
C27 0.069(4) 0.094(4) 0.084(5) -0.021(3) 0.015(3) -0.003(4)
C28 0.104(5) 0.064(4) 0.098(5) -0.007(3) 0.052(4) 0.005(3)
C29 0.095(4) 0.074(4) 0.076(4) 0.018(3) 0.028(4) 0.027(3)
C30 0.054(3) 0.075(4) 0.061(3) 0.007(3) 0.010(3) 0.005(3)
O6 0.0513(18) 0.068(2) 0.0431(18) -0.0001(15) 0.0109(14) 0.0097(15)
C31 0.050(3) 0.051(3) 0.040(3) -0.001(2) 0.010(2) 0.012(2)
C32 0.071(3) 0.055(3) 0.039(3) 0.007(2) 0.015(2) 0.005(2)
C33 0.064(3) 0.073(4) 0.062(4) 0.013(3) 0.022(3) 0.015(3)
C34 0.055(3) 0.072(4) 0.071(4) -0.008(3) 0.005(3) 0.017(3)
C35 0.081(4) 0.059(3) 0.056(3) -0.015(3) 0.004(3) 0.000(3)
C36 0.065(3) 0.060(3) 0.049(3) -0.002(2) 0.011(3) -0.004(3)
P3 0.0483(7) 0.0514(7) 0.0347(7) -0.0023(5) 0.0051(5) -0.0003(5)
O7 0.0564(18) 0.067(2) 0.0366(18) -0.0034(15) 0.0038(14) 0.0068(15)
C37 0.056(3) 0.054(3) 0.039(3) 0.003(2) 0.010(2) -0.004(2)
C38 0.071(3) 0.071(3) 0.055(3) 0.014(3) 0.017(3) 0.018(3)
C39 0.106(5) 0.093(5) 0.094(5) 0.014(4) 0.038(4) 0.043(4)
C40 0.097(5) 0.130(6) 0.095(5) -0.026(4) 0.033(4) 0.034(4)
C41 0.062(4) 0.156(6) 0.082(5) -0.009(4) 0.010(3) 0.021(5)
C42 0.068(4) 0.114(5) 0.049(3) -0.001(3) 0.013(3) 0.022(3)
O8 0.0499(17) 0.073(2) 0.0399(18) -0.0097(15) 0.0026(14) 0.0000(15)
C43 0.051(3) 0.056(3) 0.045(3) -0.010(2) 0.010(2) -0.008(2)
C44 0.060(3) 0.073(4) 0.100(5) -0.001(3) 0.021(3) 0.010(3)
C45 0.066(4) 0.107(5) 0.141(7) 0.006(3) 0.050(5) 0.004(5)
C46 0.105(5) 0.087(4) 0.103(5) -0.019(4) 0.061(4) -0.021(4)
C47 0.098(5) 0.090(4) 0.056(4) -0.036(3) 0.020(3) -0.002(3)
C48 0.057(3) 0.073(3) 0.059(3) -0.018(2) 0.013(3) -0.007(3)
O9 0.075(2) 0.059(2) 0.0387(19) 0.0082(16) 0.0042(16) -0.0015(16)
C49 0.098(4) 0.051(3) 0.041(3) 0.003(3) 0.014(3) 0.000(2)
C50 0.098(4) 0.088(4) 0.077(4) 0.015(3) 0.029(4) -0.018(4)
C51 0.175(7) 0.097(5) 0.092(5) 0.008(5) 0.067(5) -0.031(4)
C52 0.216(9) 0.062(4) 0.090(5) -0.031(5) 0.055(6) -0.027(4)
C53 0.195(7) 0.084(5) 0.077(5) -0.068(5) 0.054(5) -0.023(4)
C54 0.154(6) 0.075(4) 0.057(4) -0.044(4) 0.045(4) -0.018(3)
P4 0.0501(7) 0.0605(8) 0.0516(8) -0.0020(6) 0.0173(6) 0.0124(6)
O10 0.0494(18) 0.075(2) 0.057(2) 0.0036(15) 0.0145(16) 0.0063(17)
C55 0.042(3) 0.065(3) 0.060(3) 0.004(2) 0.016(2) 0.008(3)
C56 0.065(3) 0.076(4) 0.085(4) 0.006(3) 0.037(3) 0.020(3)
C57 0.094(5) 0.119(6) 0.086(5) 0.027(4) 0.055(4) 0.032(4)
C58 0.087(4) 0.148(7) 0.065(4) 0.025(4) 0.030(4) -0.006(5)
C59 0.080(4) 0.098(5) 0.103(5) 0.004(3) 0.038(4) -0.020(4)
C60 0.060(3) 0.081(4) 0.084(4) -0.001(3) 0.035(3) 0.012(3)
O11 0.069(2) 0.065(2) 0.064(2) -0.0116(16) 0.0314(17) 0.0019(17)
C61 0.079(4) 0.065(4) 0.064(4) -0.018(3) 0.035(3) -0.006(3)
C62 0.115(5) 0.078(4) 0.072(4) -0.030(4) 0.021(3) 0.006(3)
C63 0.184(8) 0.082(5) 0.075(5) -0.047(5) 0.054(5) -0.009(4)
C64 0.139(7) 0.122(7) 0.114(7) -0.065(6) 0.072(6) -0.041(6)
C65 0.079(5) 0.120(6) 0.146(7) -0.019(4) 0.015(4) -0.031(6)
C66 0.078(4) 0.081(4) 0.105(5) -0.010(3) 0.020(4) -0.017(4)
O12 0.057(2) 0.081(2) 0.070(2) 0.0036(17) 0.0211(18) 0.0315(19)
C67 0.053(3) 0.049(3) 0.053(3) 0.000(2) 0.010(2) 0.009(2)
C68 0.108(5) 0.114(5) 0.073(5) -0.019(4) 0.015(4) -0.005(4)
C69 0.163(10) 0.198(12) 0.075(6) -0.074(8) -0.023(7) 0.038(7)
C70 0.087(7) 0.115(8) 0.204(14) -0.034(5) -0.067(7) 0.075(9)
C71 0.063(5) 0.096(5) 0.240(11) 0.017(4) 0.020(6) -0.010(7)
C72 0.066(4) 0.110(5) 0.121(6) 0.012(3) 0.022(4) -0.022(4)

loop_
_atom_type_symbol
_atom_type_description
_atom_type_scat_dispersion_real
_atom_type_scat_dispersion_imag
_atom_type_scat_source
C C 0.0033 0.0016 'International Tables Vol C Tables 4.2.6.8 and 6.1.1.4'
H H 0.0000 0.0000 'International Tables Vol C Tables 4.2.6.8 and 6.1.1.4'
O O 0.0106 0.0060 'International Tables Vol C Tables 4.2.6.8 and 6.1.1.4'
P P 0.1023 0.0942 'International Tables Vol C Tables 4.2.6.8 and 6.1.1.4'
Cl Cl 0.1484 0.1585 'International Tables Vol C Tables 4.2.6.8 and 6.1.1.4'
Cu Cu 0.3201 1.2651 'International Tables Vol C Tables 4.2.6.8 and 6.1.1.4'

loop_
_geom_angle_atom_site_label_1
_geom_angle_atom_site_label_2
_geom_angle_atom_site_label_3
_geom_angle
_geom_angle_publ_flag
P1 Cu1 Cl4 125.12(5) no
P1 Cu1 Cl1 116.89(4) no
Cl4 Cu1 Cl1 97.90(4) no
P1 Cu1 Cl2 121.74(5) no
Cl4 Cu1 Cl2 92.43(4) no
Cl1 Cu1 Cl2 96.27(4) no
P2 Cu2 Cl2 121.30(4) no
P2 Cu2 Cl1 113.95(4) no
Cl2 Cu2 Cl1 95.78(4) no
P2 Cu2 Cl3 130.51(5) no
Cl2 Cu2 Cl3 95.56(4) no
Cl1 Cu2 Cl3 91.41(4) no
P3 Cu3 Cl3 133.92(5) no
P3 Cu3 Cl1 119.76(4) no
Cl3 Cu3 Cl1 93.04(4) no
P3 Cu3 Cl4 112.41(4) no
Cl3 Cu3 Cl4 95.53(4) no
Cl1 Cu3 Cl4 93.19(4) no
P4 Cu4 Cl3 130.52(5) no
P4 Cu4 Cl2 110.87(5) no
Cl3 Cu4 Cl2 97.16(4) no
P4 Cu4 Cl4 125.44(5) no
Cl3 Cu4 Cl4 93.61(4) no
Cl2 Cu4 Cl4 89.22(4) no
Cu1 Cl1 Cu2 83.69(3) no
Cu1 Cl1 Cu3 84.24(3) no
Cu2 Cl1 Cu3 85.97(4) no
Cu2 Cl2 Cu4 83.97(4) no
Cu2 Cl2 Cu1 84.09(4) no
Cu4 Cl2 Cu1 89.08(4) no
Cu3 Cl3 Cu4 88.38(4) no
Cu3 Cl3 Cu2 88.42(4) no
Cu4 Cl3 Cu2 83.30(4) no
Cu1 Cl4 Cu3 84.46(4) no
Cu1 Cl4 Cu4 87.32(4) no
Cu3 Cl4 Cu4 82.42(3) no
O1 P1 O3 105.17(17) no
O1 P1 O2 105.10(17) no
O3 P1 O2 91.78(15) no
O1 P1 Cu1 108.45(12) no
O3 P1 Cu1 121.31(12) no
O2 P1 Cu1 122.63(12) no
C1 O1 P1 130.8(3) no
C6 C1 C2 122.5(5) no
C6 C1 O1 123.4(4) no
C2 C1 O1 114.1(4) no
C3 C2 C1 118.4(5) no
C4 C3 C2 121.0(6) no
C3 C4 C5 119.5(6) no
C4 C5 C6 120.8(6) no
C1 C6 C5 117.7(5) no
C7 O2 P1 124.7(3) no
C8 C7 C12 121.1(5) no
C8 C7 O2 122.9(4) no
C12 C7 O2 115.6(4) no
C7 C8 C9 119.2(5) no
C10 C9 C8 120.6(6) no
C9 C10 C11 119.2(5) no
C10 C11 C12 121.7(6) no
C7 C12 C11 118.0(5) no
C13 O3 P1 122.9(2) no
C18 C13 C14 121.0(4) no
C18 C13 O3 119.8(4) no
C14 C13 O3 119.0(4) no
C13 C14 C15 119.0(5) no
C16 C15 C14 121.1(5) no
C15 C16 C17 119.4(5) no
C16 C17 C18 120.4(5) no
C13 C18 C17 119.1(5) no
O4 P2 O5 102.00(16) no
O4 P2 O6 91.87(15) no
O5 P2 O6 101.67(16) no
O4 P2 Cu2 120.94(12) no
O5 P2 Cu2 116.29(11) no
O6 P2 Cu2 119.71(12) no
C19 O4 P2 121.1(3) no
C20 C19 C24 121.3(5) no
C20 C19 O4 118.8(5) no
C24 C19 O4 119.8(4) no
C19 C20 C21 118.0(7) no
C22 C21 C20 119.6(8) no
C23 C22 C21 121.0(8) no
C22 C23 C24 120.1(8) no
C23 C24 C19 120.0(6) no
C25 O5 P2 120.2(2) no
C26 C25 C30 122.0(4) no
C26 C25 O5 118.4(4) no
C30 C25 O5 119.5(4) no
C25 C26 C27 119.0(5) no
C28 C27 C26 120.4(5) no
C27 C28 C29 119.7(5) no
C28 C29 C30 120.9(5) no
C25 C30 C29 118.0(5) no
C31 O6 P2 120.2(2) no
C36 C31 C32 121.4(4) no
C36 C31 O6 118.7(4) no
C32 C31 O6 119.9(4) no
C31 C32 C33 118.9(4) no
C34 C33 C32 120.5(5) no
C33 C34 C35 119.9(5) no
C34 C35 C36 120.2(5) no
C31 C36 C35 119.0(5) no
O7 P3 O9 103.63(16) no
O7 P3 O8 91.68(15) no
O9 P3 O8 104.16(16) no
O7 P3 Cu3 123.50(12) no
O9 P3 Cu3 108.53(12) no
O8 P3 Cu3 122.38(12) no
C37 O7 P3 126.5(3) no
C42 C37 C38 121.8(5) no
C42 C37 O7 122.9(4) no
C38 C37 O7 115.3(4) no
C39 C38 C37 119.4(5) no
C40 C39 C38 120.1(5) no
C39 C40 C41 120.9(6) no
C40 C41 C42 119.4(6) no
C37 C42 C41 118.6(5) no
C43 O8 P3 125.9(3) no
C44 C43 C48 120.9(5) no
C44 C43 O8 116.2(4) no
C48 C43 O8 122.8(4) no
C43 C44 C45 119.1(5) no
C46 C45 C44 120.4(6) no
C47 C46 C45 119.7(6) no
C46 C47 C48 120.5(6) no
C43 C48 C47 119.3(5) no
C49 O9 P3 123.3(3) no
C54 C49 C50 121.6(5) no
C54 C49 O9 120.0(5) no
C50 C49 O9 118.4(5) no
C49 C50 C51 117.9(6) no
C52 C51 C50 120.1(6) no
C53 C52 C51 121.2(6) no
C52 C53 C54 120.0(7) no
C49 C54 C53 119.1(6) no
O11 P4 O12 105.36(18) no
O11 P4 O10 99.32(17) no
O12 P4 O10 96.94(16) no
O11 P4 Cu4 111.10(12) no
O12 P4 Cu4 121.84(13) no
O10 P4 Cu4 119.10(13) no
C55 O10 P4 119.0(3) no
C56 C55 C60 121.3(5) no
C56 C55 O10 119.5(5) no
C60 C55 O10 119.3(4) no
C55 C56 C57 118.6(5) no
C58 C57 C56 121.1(6) no
C57 C58 C59 120.0(6) no
C58 C59 C60 119.2(6) no
C55 C60 C59 119.8(5) no
C61 O11 P4 126.4(3) no
C66 C61 C62 121.8(5) no
C66 C61 O11 117.5(5) no
C62 C61 O11 120.6(5) no
C61 C62 C63 119.6(6) no
C64 C63 C62 119.2(7) no
C65 C64 C63 120.9(7) no
C64 C65 C66 120.2(7) no
C61 C66 C65 118.3(6) no
C67 O12 P4 125.1(3) no
C72 C67 C68 120.9(6) no
C72 C67 O12 121.9(5) no
C68 C67 O12 117.2(5) no
C67 C68 C69 118.4(7) no
C70 C69 C68 119.4(10) no
C71 C70 C69 121.1(10) no
C70 C71 C72 119.0(9) no
C67 C72 C71 121.2(7) no

loop_
_geom_bond_atom_site_label_1
_geom_bond_atom_site_label_2
_geom_bond_site_symmetry_2
_geom_bond_distance
_geom_bond_publ_flag
Cu1 P1 . 2.1482(12) yes
Cu1 Cl4 . 2.3784(12) yes
Cu1 Cl1 . 2.3916(11) yes
Cu1 Cl2 . 2.4268(12) yes
Cu2 P2 . 2.1541(12) yes
Cu2 Cl2 . 2.3915(11) yes
Cu2 Cl1 . 2.4453(11) yes
Cu2 Cl3 . 2.4532(12) yes
Cu3 P3 . 2.1663(12) yes
Cu3 Cl3 . 2.3562(11) yes
Cu3 Cl1 . 2.4744(11) yes
Cu3 Cl4 . 2.4769(11) yes
Cu4 P4 . 2.1558(13) yes
Cu4 Cl3 . 2.3770(11) yes
Cu4 Cl2 . 2.4079(12) yes
Cu4 Cl4 . 2.5306(12) yes
P1 O1 . 1.592(3) no
P1 O3 . 1.596(3) no
P1 O2 . 1.604(3) no
O1 C1 . 1.407(5) no
C1 C6 . 1.355(6) no
C1 C2 . 1.368(6) no
C2 C3 . 1.367(7) no
C3 C4 . 1.360(8) no
C4 C5 . 1.366(8) no
C5 C6 . 1.390(7) no
O2 C7 . 1.403(5) no
C7 C8 . 1.358(6) no
C7 C12 . 1.363(6) no
C8 C9 . 1.381(6) no
C9 C10 . 1.348(7) no
C10 C11 . 1.356(8) no
C11 C12 . 1.377(7) no
O3 C13 . 1.403(5) no
C13 C18 . 1.357(6) no
C13 C14 . 1.368(6) no
C14 C15 . 1.369(7) no
C15 C16 . 1.351(7) no
C16 C17 . 1.369(7) no
C17 C18 . 1.377(6) no
P2 O4 . 1.596(3) no
P2 O5 . 1.599(3) no
P2 O6 . 1.600(3) no
O4 C19 . 1.404(5) no
C19 C20 . 1.359(7) no
C19 C24 . 1.359(7) no
C20 C21 . 1.390(10) no
C21 C22 . 1.368(11) no
C22 C23 . 1.333(11) no
C23 C24 . 1.355(8) no
O5 C25 . 1.408(5) no
C25 C26 . 1.351(6) no
C25 C30 . 1.368(6) no
C26 C27 . 1.378(7) no
C27 C28 . 1.360(7) no
C28 C29 . 1.360(7) no
C29 C30 . 1.381(7) no
O6 C31 . 1.411(5) no
C31 C36 . 1.367(6) no
C31 C32 . 1.371(6) no
C32 C33 . 1.376(6) no
C33 C34 . 1.369(7) no
C34 C35 . 1.371(7) no
C35 C36 . 1.381(6) no
P3 O7 . 1.596(3) no
P3 O9 . 1.604(3) no
P3 O8 . 1.605(3) no
O7 C37 . 1.401(5) no
C37 C42 . 1.350(6) no
C37 C38 . 1.368(6) no
C38 C39 . 1.365(7) no
C39 C40 . 1.354(8) no
C40 C41 . 1.367(8) no
C41 C42 . 1.399(7) no
O8 C43 . 1.385(5) no
C43 C44 . 1.362(6) no
C43 C48 . 1.370(6) no
C44 C45 . 1.394(7) no
C45 C46 . 1.371(8) no
C46 C47 . 1.360(7) no
C47 C48 . 1.389(6) no
O9 C49 . 1.422(5) no
C49 C54 . 1.361(7) no
C49 C50 . 1.364(7) no
C50 C51 . 1.392(8) no
C51 C52 . 1.356(9) no
C52 C53 . 1.335(9) no
C53 C54 . 1.381(7) no
P4 O11 . 1.585(3) no
P4 O12 . 1.605(3) no
P4 O10 . 1.611(3) no
O10 C55 . 1.397(5) no
C55 C56 . 1.358(6) no
C55 C60 . 1.365(6) no
C56 C57 . 1.380(7) no
C57 C58 . 1.356(8) no
C58 C59 . 1.375(8) no
C59 C60 . 1.379(7) no
O11 C61 . 1.415(5) no
C61 C66 . 1.359(7) no
C61 C62 . 1.360(7) no
C62 C63 . 1.381(8) no
C63 C64 . 1.361(9) no
C64 C65 . 1.359(9) no
C65 C66 . 1.390(8) no
O12 C67 . 1.383(5) no
C67 C72 . 1.333(7) no
C67 C68 . 1.342(7) no
C68 C69 . 1.388(11) no
C69 C70 . 1.350(13) no
C70 C71 . 1.334(13) no
C71 C72 . 1.353(9) no

loop_
_geom_torsion_atom_site_label_1
_geom_torsion_atom_site_label_2
_geom_torsion_atom_site_label_3
_geom_torsion_atom_site_label_4
_geom_torsion
_geom_torsion_publ_flag
P1 Cu1 Cl1 Cu2 -133.64(5) no
Cl4 Cu1 Cl1 Cu2 90.18(4) no
Cl2 Cu1 Cl1 Cu2 -3.17(4) no
P1 Cu1 Cl1 Cu3 139.80(5) no
Cl4 Cu1 Cl1 Cu3 3.61(4) no
Cl2 Cu1 Cl1 Cu3 -89.73(4) no
P2 Cu2 Cl1 Cu1 131.26(4) no
Cl2 Cu2 Cl1 Cu1 3.21(4) no
Cl3 Cu2 Cl1 Cu1 -92.53(4) no
P2 Cu2 Cl1 Cu3 -144.10(4) no
Cl2 Cu2 Cl1 Cu3 87.85(4) no
Cl3 Cu2 Cl1 Cu3 -7.89(4) no
P3 Cu3 Cl1 Cu1 -121.58(5) no
Cl3 Cu3 Cl1 Cu1 92.27(4) no
Cl4 Cu3 Cl1 Cu1 -3.44(4) no
P3 Cu3 Cl1 Cu2 154.37(5) no
Cl3 Cu3 Cl1 Cu2 8.23(4) no
Cl4 Cu3 Cl1 Cu2 -87.49(4) no
P2 Cu2 Cl2 Cu4 144.52(5) no
Cl1 Cu2 Cl2 Cu4 -92.86(4) no
Cl3 Cu2 Cl2 Cu4 -0.87(4) no
P2 Cu2 Cl2 Cu1 -125.78(5) no
Cl1 Cu2 Cl2 Cu1 -3.16(4) no
Cl3 Cu2 Cl2 Cu1 88.83(4) no
P4 Cu4 Cl2 Cu2 -137.58(5) no
Cl3 Cu4 Cl2 Cu2 0.90(4) no
Cl4 Cu4 Cl2 Cu2 94.43(4) no
P4 Cu4 Cl2 Cu1 138.27(5) no
Cl3 Cu4 Cl2 Cu1 -83.25(4) no
Cl4 Cu4 Cl2 Cu1 10.28(4) no
P1 Cu1 Cl2 Cu2 130.32(5) no
Cl4 Cu1 Cl2 Cu2 -94.99(4) no
Cl1 Cu1 Cl2 Cu2 3.24(4) no
P1 Cu1 Cl2 Cu4 -145.65(5) no
Cl4 Cu1 Cl2 Cu4 -10.96(4) no
Cl1 Cu1 Cl2 Cu4 87.27(4) no
P3 Cu3 Cl3 Cu4 130.65(6) no
Cl1 Cu3 Cl3 Cu4 -91.52(4) no
Cl4 Cu3 Cl3 Cu4 1.99(4) no
P3 Cu3 Cl3 Cu2 -146.01(6) no
Cl1 Cu3 Cl3 Cu2 -8.18(4) no
Cl4 Cu3 Cl3 Cu2 85.32(4) no
P4 Cu4 Cl3 Cu3 -146.84(6) no
Cl2 Cu4 Cl3 Cu3 87.73(4) no
Cl4 Cu4 Cl3 Cu3 -1.94(4) no
P4 Cu4 Cl3 Cu2 124.55(6) no
Cl2 Cu4 Cl3 Cu2 -0.88(4) no
Cl4 Cu4 Cl3 Cu2 -90.54(4) no
P2 Cu2 Cl3 Cu3 131.99(5) no
Cl2 Cu2 Cl3 Cu3 -87.68(4) no
Cl1 Cu2 Cl3 Cu3 8.27(4) no
P2 Cu2 Cl3 Cu4 -139.45(5) no
Cl2 Cu2 Cl3 Cu4 0.88(4) no
Cl1 Cu2 Cl3 Cu4 96.83(4) no
P1 Cu1 Cl4 Cu3 -134.59(5) no
Cl1 Cu1 Cl4 Cu3 -3.60(4) no
Cl2 Cu1 Cl4 Cu3 93.07(4) no
P1 Cu1 Cl4 Cu4 142.77(5) no
Cl1 Cu1 Cl4 Cu4 -86.24(4) no
Cl2 Cu1 Cl4 Cu4 10.43(4) no
P3 Cu3 Cl4 Cu1 127.56(5) no
Cl3 Cu3 Cl4 Cu1 -89.91(4) no
Cl1 Cu3 Cl4 Cu1 3.46(4) no
P3 Cu3 Cl4 Cu4 -144.41(4) no
Cl3 Cu3 Cl4 Cu4 -1.88(4) no
Cl1 Cu3 Cl4 Cu4 91.48(4) no
P4 Cu4 Cl4 Cu1 -125.82(5) no
Cl3 Cu4 Cl4 Cu1 86.62(4) no
Cl2 Cu4 Cl4 Cu1 -10.50(4) no
P4 Cu4 Cl4 Cu3 149.42(5) no
Cl3 Cu4 Cl4 Cu3 1.86(4) no
Cl2 Cu4 Cl4 Cu3 -95.26(4) no
Cl4 Cu1 P1 O1 -166.64(13) no
Cl1 Cu1 P1 O1 70.33(14) no
Cl2 Cu1 P1 O1 -46.91(14) no
Cl4 Cu1 P1 O3 71.64(15) no
Cl1 Cu1 P1 O3 -51.39(15) no
Cl2 Cu1 P1 O3 -168.62(14) no
Cl4 Cu1 P1 O2 -43.99(17) no
Cl1 Cu1 P1 O2 -167.02(15) no
Cl2 Cu1 P1 O2 75.75(16) no
O3 P1 O1 C1 -28.5(4) no
O2 P1 O1 C1 67.6(4) no
Cu1 P1 O1 C1 -159.6(3) no
P1 O1 C1 C6 -34.5(6) no
P1 O1 C1 C2 146.0(4) no
C6 C1 C2 C3 -1.3(7) no
O1 C1 C2 C3 178.2(4) no
C1 C2 C3 C4 1.0(8) no
C2 C3 C4 C5 0.1(9) no
C3 C4 C5 C6 -0.9(9) no
C2 C1 C6 C5 0.5(7) no
O1 C1 C6 C5 -178.9(4) no
C4 C5 C6 C1 0.6(7) no
O1 P1 O2 C7 80.2(4) no
O3 P1 O2 C7 -173.5(4) no
Cu1 P1 O2 C7 -44.0(4) no
P1 O2 C7 C8 50.7(6) no
P1 O2 C7 C12 -135.3(4) no
C12 C7 C8 C9 2.2(8) no
O2 C7 C8 C9 175.9(4) no
C7 C8 C9 C10 -2.0(8) no
C8 C9 C10 C11 0.6(9) no
C9 C10 C11 C12 0.7(10) no
C8 C7 C12 C11 -1.0(8) no
O2 C7 C12 C11 -175.1(5) no
C10 C11 C12 C7 -0.5(9) no
O1 P1 O3 C13 -82.9(3) no
O2 P1 O3 C13 170.9(3) no
Cu1 P1 O3 C13 40.3(4) no
P1 O3 C13 C18 -84.1(5) no
P1 O3 C13 C14 100.4(4) no
C18 C13 C14 C15 -0.5(7) no
O3 C13 C14 C15 175.0(4) no
C13 C14 C15 C16 -0.9(8) no
C14 C15 C16 C17 2.0(9) no
C15 C16 C17 C18 -1.8(9) no
C14 C13 C18 C17 0.7(7) no
O3 C13 C18 C17 -174.7(4) no
C16 C17 C18 C13 0.4(8) no
Cl2 Cu2 P2 O4 164.24(14) no
Cl1 Cu2 P2 O4 50.72(15) no
Cl3 Cu2 P2 O4 -63.79(15) no
Cl2 Cu2 P2 O5 -71.26(15) no
Cl1 Cu2 P2 O5 175.23(14) no
Cl3 Cu2 P2 O5 60.71(15) no
Cl2 Cu2 P2 O6 51.55(14) no
Cl1 Cu2 P2 O6 -61.97(14) no
Cl3 Cu2 P2 O6 -176.49(13) no
O5 P2 O4 C19 -80.0(3) no
O6 P2 O4 C19 177.7(3) no
Cu2 P2 O4 C19 50.9(4) no
P2 O4 C19 C20 106.8(5) no
P2 O4 C19 C24 -77.1(5) no
C24 C19 C20 C21 -0.9(9) no
O4 C19 C20 C21 175.2(6) no
C19 C20 C21 C22 0.8(12) no
C20 C21 C22 C23 0.8(14) no
C21 C22 C23 C24 -2.3(13) no
C22 C23 C24 C19 2.1(10) no
C20 C19 C24 C23 -0.5(8) no
O4 C19 C24 C23 -176.6(5) no
O4 P2 O5 C25 133.4(3) no
O6 P2 O5 C25 -132.2(3) no
Cu2 P2 O5 C25 -0.4(4) no
P2 O5 C25 C26 101.1(4) no
P2 O5 C25 C30 -81.3(4) no
C30 C25 C26 C27 -0.9(7) no
O5 C25 C26 C27 176.6(4) no
C25 C26 C27 C28 -0.5(8) no
C26 C27 C28 C29 0.9(9) no
C27 C28 C29 C30 0.0(9) no
C26 C25 C30 C29 1.8(7) no
O5 C25 C30 C29 -175.7(4) no
C28 C29 C30 C25 -1.3(8) no
O4 P2 O6 C31 175.5(3) no
O5 P2 O6 C31 72.9(3) no
Cu2 P2 O6 C31 -56.8(3) no
P2 O6 C31 C36 -108.0(4) no
P2 O6 C31 C32 75.3(4) no
C36 C31 C32 C33 2.7(6) no
O6 C31 C32 C33 179.3(4) no
C31 C32 C33 C34 -2.3(7) no
C32 C33 C34 C35 0.4(7) no
C33 C34 C35 C36 1.1(7) no
C32 C31 C36 C35 -1.2(7) no
O6 C31 C36 C35 -177.8(4) no
C34 C35 C36 C31 -0.8(7) no
Cl3 Cu3 P3 O7 -50.46(16) no
Cl1 Cu3 P3 O7 -179.91(14) no
Cl4 Cu3 P3 O7 72.33(15) no
Cl3 Cu3 P3 O9 -171.79(12) no
Cl1 Cu3 P3 O9 58.77(13) no
Cl4 Cu3 P3 O9 -49.00(13) no
Cl3 Cu3 P3 O8 67.01(15) no
Cl1 Cu3 P3 O8 -62.44(15) no
Cl4 Cu3 P3 O8 -170.20(14) no
O9 P3 O7 C37 89.0(3) no
O8 P3 O7 C37 -166.0(3) no
Cu3 P3 O7 C37 -34.5(4) no
P3 O7 C37 C42 -28.0(6) no
P3 O7 C37 C38 154.6(3) no
C42 C37 C38 C39 1.5(8) no
O7 C37 C38 C39 179.0(5) no
C37 C38 C39 C40 -0.1(9) no
C38 C39 C40 C41 -0.7(11) no
C39 C40 C41 C42 0.1(11) no
C38 C37 C42 C41 -2.1(8) no
O7 C37 C42 C41 -179.3(5) no
C40 C41 C42 C37 1.2(9) no
O7 P3 O8 C43 172.4(3) no
O9 P3 O8 C43 -83.1(3) no
Cu3 P3 O8 C43 40.2(4) no
P3 O8 C43 C44 -164.2(3) no
P3 O8 C43 C48 17.8(6) no
C48 C43 C44 C45 -1.8(8) no
O8 C43 C44 C45 -179.7(5) no
C43 C44 C45 C46 1.1(9) no
C44 C45 C46 C47 -0.9(10) no
C45 C46 C47 C48 1.4(9) no
C44 C43 C48 C47 2.3(7) no
O8 C43 C48 C47 -179.9(4) no
C46 C47 C48 C43 -2.1(8) no
O7 P3 O9 C49 42.1(4) no
O8 P3 O9 C49 -53.2(4) no
Cu3 P3 O9 C49 174.9(3) no
P3 O9 C49 C54 79.5(5) no
P3 O9 C49 C50 -101.1(5) no
C54 C49 C50 C51 1.5(9) no
O9 C49 C50 C51 -177.9(5) no
C49 C50 C51 C52 -0.7(10) no
C50 C51 C52 C53 -0.7(12) no
C51 C52 C53 C54 1.1(12) no
C50 C49 C54 C53 -1.1(9) no
O9 C49 C54 C53 178.3(5) no
C52 C53 C54 C49 -0.3(11) no
Cl3 Cu4 P4 O11 -78.76(15) no
Cl2 Cu4 P4 O11 41.33(14) no
Cl4 Cu4 P4 O11 146.01(13) no
Cl3 Cu4 P4 O12 46.26(18) no
Cl2 Cu4 P4 O12 166.35(15) no
Cl4 Cu4 P4 O12 -88.97(16) no
Cl3 Cu4 P4 O10 166.82(14) no
Cl2 Cu4 P4 O10 -73.09(15) no
Cl4 Cu4 P4 O10 31.60(16) no
O11 P4 O10 C55 163.9(3) no
O12 P4 O10 C55 57.0(3) no
Cu4 P4 O10 C55 -75.6(3) no
P4 O10 C55 C56 -102.4(4) no
P4 O10 C55 C60 78.9(5) no
C60 C55 C56 C57 0.7(7) no
O10 C55 C56 C57 -178.0(4) no
C55 C56 C57 C58 -1.4(8) no
C56 C57 C58 C59 1.0(10) no
C57 C58 C59 C60 0.1(9) no
C56 C55 C60 C59 0.4(7) no
O10 C55 C60 C59 179.0(4) no
C58 C59 C60 C55 -0.7(8) no
O12 P4 O11 C61 51.8(4) no
O10 P4 O11 C61 -48.2(4) no
Cu4 P4 O11 C61 -174.4(4) no
P4 O11 C61 C66 105.6(5) no
P4 O11 C61 C62 -77.8(6) no
C66 C61 C62 C63 -0.5(9) no
O11 C61 C62 C63 -177.0(5) no
C61 C62 C63 C64 -0.5(10) no
C62 C63 C64 C65 1.5(11) no
C63 C64 C65 C66 -1.4(12) no
C62 C61 C66 C65 0.6(9) no
O11 C61 C66 C65 177.2(5) no
C64 C65 C66 C61 0.3(10) no
O11 P4 O12 C67 102.0(4) no
O10 P4 O12 C67 -156.3(4) no
Cu4 P4 O12 C67 -25.6(4) no
P4 O12 C67 C72 -60.0(6) no
P4 O12 C67 C68 123.3(4) no
C72 C67 C68 C69 -2.0(9) no
O12 C67 C68 C69 174.7(6) no
C67 C68 C69 C70 0.2(13) no
C68 C69 C70 C71 2.1(16) no
C69 C70 C71 C72 -2.5(15) no
C68 C67 C72 C71 1.6(9) no
O12 C67 C72 C71 -174.9(5) no
C70 C71 C72 C67 0.6(12) no
